data_2236516
loop_
_publ_author_name
'Zhang, Yongmei'

_publ_section_title
;
 Poly[[\m~2~-1,4-bis(imidazol-1-ylmethyl)benzene](\m~4~-3,5,9,11-tetraoxo-4,10-diazatetracyclo[5.5.2.0^2,6^.0^8,12^]tetradec-13-ene-4,10-diido)disilver(I)]
;
_journal_coeditor_code NG5293
_journal_issue 10
_journal_name_full 'Acta Crystallographica Section E'
_journal_page_first m1289
_journal_page_last m1290
_journal_paper_doi 10.1107/S1600536812039669
_journal_volume 68
_journal_year 2012
_chemical_formula_iupac '[Ag2 (C12 H8 N2 O4) (C14 H14 N4)]'
_chemical_formula_moiety 'C26 H22 Ag2 N6 O4'
_chemical_formula_sum 'C26 H22 Ag2 N6 O4'
_chemical_formula_weight 698.24
_chemical_name_systematic
;
Poly[[\m~2~-1,4-bis(imidazol-1-ylmethyl)benzene](\m~4~-3,5,9,11-tetraoxo-
4,10-diazatetracyclo[5.5.2.0^2,6^.0^8,12^]tetradec-13-ene-4,10-
diido)disilver(I)]
;
_space_group_IT_number 57
_symmetry_cell_setting orthorhombic
_symmetry_space_group_name_Hall '-P 2c 2b'
_symmetry_space_group_name_H-M 'P b c m'
_atom_sites_solution_hydrogens geom
_atom_sites_solution_primary direct
_atom_sites_solution_secondary difmap
_audit_creation_method SHELXL-97
_cell_angle_alpha 90.00
_cell_angle_beta 90.00
_cell_angle_gamma 90.00
_cell_formula_units_Z 4
_cell_length_a 10.1480(11)
_cell_length_b 11.0016(11)
_cell_length_c 21.183(2)
_cell_measurement_reflns_used 3256
_cell_measurement_temperature 296(2)
_cell_measurement_theta_max 25.92
_cell_measurement_theta_min 2.78
_cell_volume 2365.0(4)
_computing_cell_refinement 'SAINT-Plus (Bruker, 2007)'
_computing_data_collection 'APEX2 (Bruker, 2007)'
_computing_data_reduction 'SAINT-Plus (Bruker, 2007)'
_computing_molecular_graphics 'XP in SHELXTL (Sheldrick, 2008) and DIAMOND (Brandenburg, 1999)'
_computing_publication_material 'SHELXTL (Sheldrick, 2008)'
_computing_structure_refinement 'SHELXL97 (Sheldrick, 2008)'
_computing_structure_solution 'SHELXS97 (Sheldrick, 2008)'
_diffrn_ambient_temperature 296(2)
_diffrn_measured_fraction_theta_full 0.998
_diffrn_measured_fraction_theta_max 0.998
_diffrn_measurement_device_type 'Bruker APEXII CCD'
_diffrn_measurement_method '\f and \w scans'
_diffrn_radiation_monochromator graphite
_diffrn_radiation_source 'fine-focus sealed tube'
_diffrn_radiation_type MoK\a
_diffrn_radiation_wavelength 0.71073
_diffrn_reflns_av_R_equivalents 0.0560
_diffrn_reflns_av_sigmaI/netI 0.0416
_diffrn_reflns_limit_h_max 12
_diffrn_reflns_limit_h_min -12
_diffrn_reflns_limit_k_max 13
_diffrn_reflns_limit_k_min -6
_diffrn_reflns_limit_l_max 24
_diffrn_reflns_limit_l_min -26
_diffrn_reflns_number 12177
_diffrn_reflns_theta_full 26.04
_diffrn_reflns_theta_max 26.04
_diffrn_reflns_theta_min 1.92
_exptl_absorpt_coefficient_mu 1.705
_exptl_absorpt_correction_T_max 0.7604
_exptl_absorpt_correction_T_min 0.6560
_exptl_absorpt_correction_type multi-scan
_exptl_absorpt_process_details '(SADABS; Bruker, 2001)'
_exptl_crystal_colour colorless
_exptl_crystal_density_diffrn 1.961
_exptl_crystal_density_method 'not measured'
_exptl_crystal_description block
_exptl_crystal_F_000 1384
_exptl_crystal_size_max 0.27
_exptl_crystal_size_mid 0.21
_exptl_crystal_size_min 0.17
_refine_diff_density_max 0.583
_refine_diff_density_min -0.590
_refine_ls_extinction_method none
_refine_ls_goodness_of_fit_ref 1.001
_refine_ls_hydrogen_treatment constr
_refine_ls_matrix_type full
_refine_ls_number_parameters 180
_refine_ls_number_reflns 2402
_refine_ls_number_restraints 0
_refine_ls_restrained_S_all 1.001
_refine_ls_R_factor_all 0.0709
_refine_ls_R_factor_gt 0.0338
_refine_ls_shift/su_max 0.000
_refine_ls_shift/su_mean 0.000
_refine_ls_structure_factor_coef Fsqd
_refine_ls_weighting_details 'calc w=1/[\s^2^(Fo^2^)+(0.0389P)^2^+3.7137P] where P=(Fo^2^+2Fc^2^)/3'
_refine_ls_weighting_scheme calc
_refine_ls_wR_factor_gt 0.0775
_refine_ls_wR_factor_ref 0.0935
_reflns_number_gt 1454
_reflns_number_total 2402
_reflns_threshold_expression I>2\s(I)
_cod_data_source_file ng5293.cif
_cod_data_source_block I
_cod_database_code 2236516
_cod_database_fobs_code 2236516

loop_
_symmetry_equiv_pos_as_xyz
'x, y, z'
'-x, -y, z+1/2'
'-x, y+1/2, -z+1/2'
'x, -y+1/2, -z'
'-x, -y, -z'
'x, y, -z-1/2'
'x, -y-1/2, z-1/2'
'-x, y-1/2, z'

loop_
_atom_site_type_symbol
_atom_site_label
_atom_site_fract_x
_atom_site_fract_y
_atom_site_fract_z
_atom_site_U_iso_or_equiv
_atom_site_adp_type
_atom_site_calc_flag
_atom_site_refinement_flags
_atom_site_occupancy
_atom_site_symmetry_multiplicity
C C1 -0.2448(5) 0.2484(5) 0.3711(2) 0.0310(10) Uani d . 1 1
C C2 -0.2537(5) 0.1795(4) 0.3080(2) 0.0280(11) Uani d . 1 1
H H2 -0.3320 0.1274 0.3076 0.034 Uiso calc R 1 1
C C3 -0.2545(7) 0.2650(6) 0.2500 0.0272(16) Uani d S 1 2
H H3 -0.3315 0.3188 0.2500 0.033 Uiso calc SR 1 2
C C4 -0.1301(8) 0.3340(7) 0.2500 0.0347(18) Uani d S 1 2
H H4 -0.1280 0.4185 0.2500 0.042 Uiso calc SR 1 2
C C5 -0.0208(7) 0.2669(7) 0.2500 0.0340(19) Uani d S 1 2
H H5 0.0633 0.3006 0.2500 0.041 Uiso calc SR 1 2
C C6 -0.0445(7) 0.1334(7) 0.2500 0.0281(17) Uani d S 1 2
H H6 0.0385 0.0879 0.2500 0.034 Uiso calc SR 1 2
C C7 -0.1291(5) 0.1015(4) 0.3074(2) 0.0272(11) Uani d . 1 1
H H7 -0.1521 0.0150 0.3070 0.033 Uiso calc R 1 1
C C8 -0.0604(5) 0.1346(5) 0.3690(2) 0.0301(12) Uani d . 1 1
C C9 0.1964(5) 0.1716(5) 0.5666(2) 0.0318(13) Uani d . 1 1
H H9 0.1268 0.2226 0.5772 0.038 Uiso calc R 1 1
C C10 0.3079(5) 0.0219(5) 0.5312(3) 0.0331(13) Uani d . 1 1
H H10 0.3296 -0.0512 0.5118 0.040 Uiso calc R 1 1
C C11 0.3947(5) 0.0980(5) 0.5586(3) 0.0352(13) Uani d . 1 1
H H11 0.4853 0.0874 0.5619 0.042 Uiso calc R 1 1
C C12 0.3719(5) 0.3029(5) 0.6131(2) 0.0289(11) Uani d . 1 1
H H12A 0.3208 0.3726 0.5994 0.035 Uiso calc R 1 1
H H12B 0.4625 0.3164 0.6003 0.035 Uiso calc R 1 1
C C13 0.3669(4) 0.2965(4) 0.6840(2) 0.0236(10) Uani d . 1 1
C C14 0.3774(5) 0.1894(5) 0.7176(2) 0.0308(12) Uani d . 1 1
H H14 0.3845 0.1161 0.6960 0.037 Uiso calc R 1 1
C C15 0.3563(5) 0.4041(4) 0.7176(2) 0.0308(12) Uani d . 1 1
H H15 0.3490 0.4774 0.6959 0.037 Uiso calc R 1 1
N N1 -0.1358(4) 0.2134(4) 0.40402(18) 0.0290(10) Uani d . 1 1
N N2 0.1828(4) 0.0679(4) 0.53608(19) 0.0276(10) Uani d . 1 1
N N3 0.3223(4) 0.1942(4) 0.58061(18) 0.0267(9) Uani d . 1 1
O O1 -0.3267(4) 0.3211(4) 0.38995(17) 0.0445(10) Uani d . 1 1
O O2 0.0466(3) 0.0946(3) 0.38487(16) 0.0346(9) Uani d . 1 1
Ag Ag1 -0.12096(5) 0.2500 0.5000 0.02695(15) Uani d S 1 2
Ag Ag2 0.0000 0.0000 0.5000 0.03030(16) Uani d S 1 2

loop_
_atom_site_aniso_label
_atom_site_aniso_U_11
_atom_site_aniso_U_22
_atom_site_aniso_U_33
_atom_site_aniso_U_12
_atom_site_aniso_U_13
_atom_site_aniso_U_23
C1 0.030(2) 0.043(3) 0.020(2) -0.001(3) 0.005(2) -0.005(3)
C2 0.028(3) 0.030(3) 0.026(3) -0.005(2) -0.001(2) 0.000(2)
C3 0.029(4) 0.038(5) 0.015(3) 0.014(4) 0.000 0.000
C4 0.042(5) 0.027(4) 0.036(5) -0.005(4) 0.000 0.000
C5 0.030(4) 0.046(6) 0.026(4) -0.006(4) 0.000 0.000
C6 0.030(4) 0.038(5) 0.017(4) 0.008(4) 0.000 0.000
C7 0.035(3) 0.022(3) 0.024(3) 0.000(2) -0.001(2) 0.000(2)
C8 0.040(3) 0.035(3) 0.015(3) 0.000(3) 0.001(2) 0.006(2)
C9 0.030(3) 0.035(3) 0.031(3) 0.002(2) -0.010(2) 0.001(2)
C10 0.033(3) 0.035(3) 0.032(3) -0.005(2) 0.003(2) -0.007(2)
C11 0.020(3) 0.044(3) 0.042(3) -0.004(2) 0.000(2) -0.008(3)
C12 0.033(3) 0.029(3) 0.024(3) -0.008(2) -0.008(2) 0.001(2)
C13 0.018(2) 0.029(3) 0.024(2) -0.002(2) -0.003(2) 0.000(2)
C14 0.038(3) 0.023(3) 0.031(3) -0.002(2) 0.004(2) -0.011(2)
C15 0.041(3) 0.022(3) 0.029(3) 0.004(2) 0.000(2) 0.003(2)
N1 0.032(2) 0.040(3) 0.015(2) 0.0025(19) 0.0010(18) -0.0032(17)
N2 0.031(2) 0.029(2) 0.022(2) -0.0052(19) -0.0065(18) 0.0016(19)
N3 0.030(2) 0.029(2) 0.020(2) -0.0038(19) -0.0018(19) -0.0005(19)
O1 0.036(2) 0.065(3) 0.033(2) 0.016(2) 0.0056(18) -0.014(2)
O2 0.033(2) 0.047(2) 0.0235(19) 0.0068(18) -0.0057(16) 0.0033(17)
Ag1 0.0308(3) 0.0334(3) 0.0167(3) 0.000 0.000 -0.0039(2)
Ag2 0.0293(3) 0.0300(3) 0.0316(3) -0.0038(2) -0.0104(3) 0.0022(3)

loop_
_atom_type_symbol
_atom_type_description
_atom_type_scat_dispersion_real
_atom_type_scat_dispersion_imag
_atom_type_scat_source
C C 0.0033 0.0016 'International Tables Vol C Tables 4.2.6.8 and 6.1.1.4'
H H 0.0000 0.0000 'International Tables Vol C Tables 4.2.6.8 and 6.1.1.4'
N N 0.0061 0.0033 'International Tables Vol C Tables 4.2.6.8 and 6.1.1.4'
O O 0.0106 0.0060 'International Tables Vol C Tables 4.2.6.8 and 6.1.1.4'
Ag Ag -0.8971 1.1015 'International Tables Vol C Tables 4.2.6.8 and 6.1.1.4'

loop_
_geom_angle_atom_site_label_1
_geom_angle_atom_site_label_2
_geom_angle_atom_site_label_3
_geom_angle_site_symmetry_1
_geom_angle_site_symmetry_3
_geom_angle
O1 C1 N1 . . 124.7(4)
O1 C1 C2 . . 124.5(5)
N1 C1 C2 . . 110.7(4)
C7 C2 C1 . . 103.6(4)
C7 C2 C3 . . 109.8(4)
C1 C2 C3 . . 113.0(4)
C7 C2 H2 . . 110.1
C1 C2 H2 . . 110.1
C3 C2 H2 . . 110.1
C4 C3 C2 . 6_556 108.0(4)
C4 C3 C2 . . 108.0(4)
C2 C3 C2 6_556 . 105.1(5)
C4 C3 H3 . . 111.8
C2 C3 H3 6_556 . 111.8
C2 C3 H3 . . 111.8
C5 C4 C3 . . 115.3(7)
C5 C4 H4 . . 122.3
C3 C4 H4 . . 122.3
C4 C5 C6 . . 114.3(7)
C4 C5 H5 . . 122.8
C6 C5 H5 . . 122.8
C5 C6 C7 . 6_556 108.5(4)
C5 C6 C7 . . 108.5(4)
C7 C6 C7 6_556 . 105.4(6)
C5 C6 H6 . . 111.4
C7 C6 H6 6_556 . 111.4
C7 C6 H6 . . 111.4
C8 C7 C2 . . 103.8(4)
C8 C7 C6 . . 111.7(4)
C2 C7 C6 . . 110.0(4)
C8 C7 H7 . . 110.4
C2 C7 H7 . . 110.4
C6 C7 H7 . . 110.4
O2 C8 N1 . . 125.1(5)
O2 C8 C7 . . 123.9(5)
N1 C8 C7 . . 110.9(4)
N2 C9 N3 . . 111.7(5)
N2 C9 H9 . . 124.1
N3 C9 H9 . . 124.1
C11 C10 N2 . . 110.1(5)
C11 C10 H10 . . 124.9
N2 C10 H10 . . 124.9
C10 C11 N3 . . 106.0(5)
C10 C11 H11 . . 127.0
N3 C11 H11 . . 127.0
N3 C12 C13 . . 114.7(4)
N3 C12 H12A . . 108.6
C13 C12 H12A . . 108.6
N3 C12 H12B . . 108.6
C13 C12 H12B . . 108.6
H12A C12 H12B . . 107.6
C14 C13 C15 . . 118.1(5)
C14 C13 C12 . . 123.5(5)
C15 C13 C12 . . 118.4(4)
C14 C14 C13 6_557 . 121.0(3)
C14 C14 H14 6_557 . 119.5
C13 C14 H14 . . 119.5
C15 C15 C13 6_557 . 120.9(3)
C15 C15 H15 6_557 . 119.6
C13 C15 H15 . . 119.6
C1 N1 C8 . . 110.7(4)
C1 N1 Ag1 . . 120.4(3)
C8 N1 Ag1 . . 127.6(3)
C9 N2 C10 . . 105.0(4)
C9 N2 Ag2 . . 124.6(3)
C10 N2 Ag2 . . 130.3(3)
C9 N3 C11 . . 107.1(4)
C9 N3 C12 . . 125.8(4)
C11 N3 C12 . . 127.2(4)
N1 Ag1 N1 . 4_556 171.7(2)
N1 Ag1 Ag2 . 4_556 101.91(12)
N1 Ag1 Ag2 4_556 4_556 81.53(11)
N1 Ag1 Ag2 . . 81.53(11)
N1 Ag1 Ag2 4_556 . 101.91(11)
Ag2 Ag1 Ag2 4_556 . 131.898(18)
N2 Ag2 N2 . 5_556 180.00(11)
N2 Ag2 Ag1 . 5_556 88.01(11)
N2 Ag2 Ag1 5_556 5_556 91.99(11)
N2 Ag2 Ag1 . . 91.99(11)
N2 Ag2 Ag1 5_556 . 88.01(11)
N2 Ag2 O2 . . 92.08(13)
O2 Ag2 N2 . 5_556 87.92(13)

loop_
_geom_bond_atom_site_label_1
_geom_bond_atom_site_label_2
_geom_bond_site_symmetry_2
_geom_bond_distance
_geom_bond_publ_flag
C1 O1 . 1.221(6) ?
C1 N1 . 1.363(6) ?
C1 C2 . 1.538(6) ?
C2 C7 . 1.527(7) ?
C2 C3 . 1.548(6) ?
C2 H2 . 0.9800 ?
C3 C4 . 1.473(10) ?
C3 C2 6_556 1.548(6) ?
C3 H3 . 0.9800 ?
C4 C5 . 1.333(10) ?
C4 H4 . 0.9300 ?
C5 C6 . 1.487(9) ?
C5 H5 . 0.9300 ?
C6 C7 6_556 1.530(6) ?
C6 C7 . 1.530(6) ?
C6 H6 . 0.9800 ?
C7 C8 . 1.524(7) ?
C7 H7 . 0.9800 ?
C8 O2 . 1.218(6) ?
C8 N1 . 1.374(6) ?
C9 N2 . 1.319(6) ?
C9 N3 . 1.334(6) ?
C9 H9 . 0.9300 ?
C10 C11 . 1.347(7) ?
C10 N2 . 1.370(6) ?
C10 H10 . 0.9300 ?
C11 N3 . 1.370(6) ?
C11 H11 . 0.9300 ?
C12 N3 . 1.469(6) ?
C12 C13 . 1.505(6) ?
C12 H12A . 0.9700 ?
C12 H12B . 0.9700 ?
C13 C14 . 1.381(7) ?
C13 C15 . 1.385(7) ?
C14 C14 6_557 1.372(10) ?
C14 H14 . 0.9300 ?
C15 C15 6_557 1.373(10) ?
C15 H15 . 0.9300 ?
Ag1 N1 . 2.078(4) y
Ag2 N2 . 2.141(4) y
Ag2 O2 . 2.693(3) y
Ag1 Ag2 . 3.0119(3) ?
